data_4512593
loop_
_publ_author_name
'Hartlieb, Karel J.'
'Witus, Leah S.'
'Ferris, Daniel P.'
'Basuray, Ashish N.'
'Algaradah, Mohammed M.'
'Sarjeant, Amy A.'
'Stern, Charlotte L.'
'Nassar, Majed S.'
'Botros, Youssry Y.'
'Stoddart, J. Fraser'

_publ_section_title
;
 Anticancer activity expressed by a library of 2,9-diazaperopyrenium
 dications.
;
_journal_issue 2
_journal_name_full 'ACS nano'
_journal_page_first 1461
_journal_page_last 1470
_journal_paper_doi 10.1021/nn505895j
_journal_volume 9
_journal_year 2015
_chemical_formula_moiety '2(C38 H26 N2), 4(F6 P), 4.33(C2 H3 N)'
_chemical_formula_sum 'C84.65 H64.98 F24 N8.33 P4'
_chemical_formula_weight 1778.71
_chemical_name_systematic
;
 ?
;
_space_group_crystal_system tetragonal
_space_group_IT_number 85
_space_group_name_Hall '-P 4a'
_space_group_name_H-M_alt 'P 4/n'
_symmetry_space_group_name_Hall '-P 4a'
_symmetry_space_group_name_H-M 'P 4/n :2'
_atom_sites_solution_hydrogens geom
_atom_sites_solution_primary dual
_audit_creation_date 2012-12-11
_audit_creation_method
;
  Olex2 1.2
  (compiled Dec  5 2012 16:17:34, GUI svn.r4385)
;
_cell_angle_alpha 90
_cell_angle_beta 90
_cell_angle_gamma 90
_cell_formula_units_Z 4
_cell_length_a 34.0574(17)
_cell_length_b 34.0574(17)
_cell_length_c 6.9475(5)
_cell_measurement_reflns_used 9902
_cell_measurement_temperature 100(2)
_cell_measurement_theta_max 58.98
_cell_measurement_theta_min 3.67
_cell_volume 8058.5(8)
_computing_cell_refinement 'SAINT V7.23A (Bruker, 2005)'
_computing_data_collection 'APEX2 V2.1-4 (Bruker, 2007)'
_computing_data_reduction 'Bruker SAINT'
_computing_molecular_graphics
;
O. V. Dolomanov, L. J. Bourhis, R. J. Gildea, J. A. K. Howard and H. Puschmann,
OLEX2: a complete structure solution, refinement and analysis program.
J. Appl. Cryst. (2009). 42, 339-341.
;
_computing_publication_material
;
O. V. Dolomanov, L. J. Bourhis, R. J. Gildea, J. A. K. Howard and H. Puschmann,
OLEX2: a complete structure solution, refinement and analysis program.
J. Appl. Cryst. (2009). 42, 339-341.
;
_computing_structure_refinement
;
SHELXL, G.M. Sheldrick, Acta Cryst.
(2008). A64, 112-122
;
_computing_structure_solution
;
XM, G.M. Sheldrick, Acta Cryst.
(2008). A64, 112-122
;
_diffrn_ambient_temperature 100.0
_diffrn_detector_area_resol_mean 8
_diffrn_measured_fraction_theta_full 0.998
_diffrn_measured_fraction_theta_max 0.998
_diffrn_measurement_device_type 'Bruker Kappa APEX CCD area detector'
_diffrn_measurement_method '\w and \f scans'
_diffrn_radiation_monochromator 'MX optics'
_diffrn_radiation_type CuK\a
_diffrn_radiation_wavelength 1.54178
_diffrn_reflns_av_R_equivalents 0.0535
_diffrn_reflns_av_unetI/netI 0.0386
_diffrn_reflns_Laue_measured_fraction_full 0.998
_diffrn_reflns_Laue_measured_fraction_max 0.998
_diffrn_reflns_limit_h_max 37
_diffrn_reflns_limit_h_min -37
_diffrn_reflns_limit_k_max 37
_diffrn_reflns_limit_k_min -37
_diffrn_reflns_limit_l_max 4
_diffrn_reflns_limit_l_min -7
_diffrn_reflns_number 30323
_diffrn_reflns_point_group_measured_fraction_full 0.998
_diffrn_reflns_point_group_measured_fraction_max 0.998
_diffrn_reflns_theta_full 59.075
_diffrn_reflns_theta_max 59.074
_diffrn_reflns_theta_min 1.834
_diffrn_source microsource
_diffrn_standards_number 0
_exptl_absorpt_coefficient_mu 1.815
_exptl_absorpt_correction_T_max 0.7516
_exptl_absorpt_correction_T_min 0.6087
_exptl_absorpt_correction_type multi-scan
_exptl_absorpt_process_details
;
SADABS-2012/1 (Bruker,2012) was used for absorption correction.
wR2(int) was 0.1117 before and 0.0583 after correction.
The Ratio of minimum to maximum transmission is 0.8099.
The \l/2 correction factor is 0.0015.
;
_exptl_crystal_colour orange
_exptl_crystal_colour_primary orange
_exptl_crystal_density_diffrn 1.466
_exptl_crystal_description needle
_exptl_crystal_F_000 3629
_exptl_crystal_size_max 0.414
_exptl_crystal_size_mid 0.037
_exptl_crystal_size_min 0.021
_refine_diff_density_max 1.211
_refine_diff_density_min -0.480
_refine_diff_density_rms 0.081
_refine_ls_extinction_method none
_refine_ls_goodness_of_fit_ref 1.130
_refine_ls_hydrogen_treatment constr
_refine_ls_matrix_type full
_refine_ls_number_parameters 652
_refine_ls_number_reflns 5798
_refine_ls_number_restraints 312
_refine_ls_restrained_S_all 1.100
_refine_ls_R_factor_all 0.0881
_refine_ls_R_factor_gt 0.0773
_refine_ls_shift/su_max 0.020
_refine_ls_shift/su_mean 0.001
_refine_ls_structure_factor_coef Fsqd
_refine_ls_weighting_details
;
 w=1/[\s^2^(Fo^2^)+(0.0629P)^2^+30.3488P]
 where P=(Fo^2^+2Fc^2^)/3
;
_refine_ls_weighting_scheme calc
_refine_ls_wR_factor_gt 0.1879
_refine_ls_wR_factor_ref 0.1942
_reflns_Friedel_coverage 0.000
_reflns_number_gt 4922
_reflns_number_total 5798
_reflns_threshold_expression 'I > 2\s(I)'
_cod_data_source_file nn505895j_si_004.cif
_cod_data_source_block n2329
_cod_depositor_comments 'Adding full bibliography for 4512593--4512596.cif.'
_cod_original_cell_volume 8058.5(10)
_cod_database_code 4512593
_shelx_space_group_comment
;
The symmetry employed for this shelxl refinement is uniquely defined
by the following loop, which should always be used as a source of
symmetry information in preference to the above space-group names.
They are only intended as comments.
;
_olex2_refinement_description
;
1. Fixed Uiso
 At 1.2 times of:
  H38 of C38, H35 of C35, H29 of C29, H30 of C30, H33 of C33, H25 of C25, H24
  of C24, H21 of C21, H22 of C22, H27 of C27, H5 of C5, H3 of C3, H2 of C2, H2A
  of C2A, H3A of C3A, H5A of C5A, H6A of C6A, H19 of C19, H16 of C16, H15 of
  C15, H11 of C11, H10 of C10, H8 of C8, H6 of C6
 At 1.5 times of:
  {H26A,H26B,H26C} of C26, {H2SA,H2SB,H2SC} of C2S, {H4SA,H4SB,H4SC} of C4S,
  {H6SA,H6SB,H6SC} of C6S, {H4TA,H4TB,H4TC} of C4T, {H7AA,H7AB,H7AC} of C7A,
  {H7A,H7B,H7C} of C7
2. Restrained distances
 N1S-C1S - N2T-C3T - N2S-C3S - N3S-C5S
 with sigma of 0.02
 C2S-C1S - C4T-C3T - C4S-C3S - C6S-C5S
 with sigma of 0.02
3. Rigid bond restraints
 C1B, C6A, C5A, C4A, C3A, C2A, C6, C5, C4, C3, C2, C1, C7, C6S, C5S, N3S, N3S,
 C5S, C6S, N2T, C3T, C4T, N2S, C3S, C4S
 with sigma for 1-2 distances of 0.01 and sigma for 1-3 distances of 0.01
4. Uiso/Uaniso restraints and constraints
C1B - C6A - C5A - C4A - C3A - C2A - C6 - C5 - C4 - C3 - C2 - C1 - C7 - C6S - 
C5S - N3S - N3S - C5S - C6S - N2T - C3T - C4T - N2S - C3S - C4S: within 1.7A 
with sigma of 0.04 and sigma for terminal atoms of 0.08
5. Others
 Sof(C1)=1-Sof(C1B)=1-Sof(C1B)=1-Sof(C1B)=1-Sof(C1B)=1-Sof(C1B)=1-Sof(C1B)=1-
 Sof(C1B)=1-Sof(C1B)=1-Sof(C1B)=1-Sof(C1B)=Sof(C2)=Sof(H2)=Sof(C3)=Sof(H3)=
 Sof(C4)=Sof(C5)=Sof(H5)=Sof(C6)=Sof(H6)=Sof(C7)=Sof(H7A)=Sof(H7B)=Sof(H7C)=1-
 Sof(C1B)=1-Sof(C1B)=1-Sof(C1B)=1-Sof(C1B)
 Sof(N3S)=Sof(C5S)=Sof(C6S)=Sof(H6SA)=Sof(H6SB)=Sof(H6SC)
 Sof(N2S)=Sof(C3S)=Sof(C4S)=Sof(H4SA)=Sof(H4SB)=Sof(H4SC)=1-Sof(C3S)=1-
 Sof(C3S)=1-Sof(C3S)=1-Sof(C3S)=1-Sof(C3S)=1-Sof(C3S)
6.a Me refined with riding coordinates:
 C2S(H2SA,H2SB,H2SC), C4S(H4SA,H4SB,H4SC), C4T(H4TA,H4TB,H4TC), C6S(H6SA,H6SB,
 H6SC)
6.b Aromatic/amide H refined with riding coordinates:
 C6A(H6A), C5A(H5A), C3A(H3A), C2A(H2A), C2(H2), C3(H3), C5(H5), C6(H6),
 C8(H8), C10(H10), C11(H11), C15(H15), C16(H16), C19(H19), C21(H21), C22(H22),
 C24(H24), C25(H25), C27(H27), C29(H29), C30(H30), C33(H33), C35(H35), C38(H38)
6.c Fitted hexagon refined as free rotating group:
 C1B(C6A,C5A,C4A,C3A,C2A)
6.d Idealised Me refined as rotating group:
 C7(H7A,H7B,H7C), C7A(H7AA,H7AB,H7AC), C26(H26A,H26B,H26C)
;
_shelx_estimated_absorpt_t_max 0.963
_shelx_estimated_absorpt_t_min 0.520
_shelxl_version_number 2012-6

loop_
_space_group_symop_operation_xyz
'x, y, z'
'-y+1/2, x, z'
'-x+1/2, -y+1/2, z'
'y, -x+1/2, z'
'-x, -y, -z'
'y-1/2, -x, -z'
'x-1/2, y-1/2, -z'
'-y, x-1/2, -z'

loop_
_atom_site_label
_atom_site_type_symbol
_atom_site_fract_x
_atom_site_fract_y
_atom_site_fract_z
_atom_site_U_iso_or_equiv
_atom_site_adp_type
_atom_site_occupancy
_atom_site_site_symmetry_order
_atom_site_calc_flag
_atom_site_refinement_flags_posn
_atom_site_refinement_flags_adp
_atom_site_refinement_flags_occupancy
_atom_site_disorder_assembly
_atom_site_disorder_group
N1 N 0.63189(13) 0.40797(12) 0.1576(7) 0.0397(11) Uani 1 1 d . . . . .
C1 C 0.6644(2) 0.3826(3) 0.2131(14) 0.034(2) Uani 0.722(6) 1 d . U P A 1
C1B C 0.6726(4) 0.3877(5) 0.146(2) 0.043(5) Uani 0.278(6) 1 d G U P A 2
C6A C 0.6806(5) 0.3662(5) 0.311(2) 0.057(5) Uani 0.278(6) 1 d G U P A 2
H6A H 0.6629 0.3671 0.4169 0.068 Uiso 0.278(6) 1 calc R U P A 2
C5A C 0.7144(5) 0.3434(5) 0.322(2) 0.061(6) Uani 0.278(6) 1 d G U P A 2
H5A H 0.7198 0.3287 0.4354 0.074 Uiso 0.278(6) 1 calc R U P A 2
C4A C 0.7402(4) 0.3421(4) 0.167(3) 0.058(5) Uani 0.278(6) 1 d G U P A 2
C3A C 0.7323(4) 0.3636(4) 0.002(2) 0.055(5) Uani 0.278(6) 1 d G U P A 2
H3A H 0.7499 0.3627 -0.1040 0.066 Uiso 0.278(6) 1 calc R U P A 2
C2A C 0.6985(4) 0.3863(4) -0.009(2) 0.051(5) Uani 0.278(6) 1 d G U P A 2
H2A H 0.6930 0.4010 -0.1224 0.061 Uiso 0.278(6) 1 calc R U P A 2
C2 C 0.6916(2) 0.3968(2) 0.3441(11) 0.0386(18) Uani 0.722(6) 1 d . U P A 1
H2 H 0.6886 0.4220 0.4013 0.046 Uiso 0.722(6) 1 calc R U P A 1
C3 C 0.7236(2) 0.3729(2) 0.3890(12) 0.0420(19) Uani 0.722(6) 1 d . U P A 1
H3 H 0.7422 0.3815 0.4815 0.050 Uiso 0.722(6) 1 calc R U P A 1
C4 C 0.7285(3) 0.3371(3) 0.3019(17) 0.049(2) Uani 0.722(6) 1 d . U P A 1
C5 C 0.7004(2) 0.3242(2) 0.1737(15) 0.056(2) Uani 0.722(6) 1 d . U P A 1
H5 H 0.7033 0.2991 0.1158 0.067 Uiso 0.722(6) 1 calc R U P A 1
C6 C 0.6680(2) 0.3471(2) 0.1272(12) 0.0440(19) Uani 0.722(6) 1 d . U P A 1
H6 H 0.6489 0.3380 0.0379 0.053 Uiso 0.722(6) 1 calc R U P A 1
C7 C 0.7639(3) 0.3116(3) 0.3497(18) 0.063(3) Uani 0.722(6) 1 d . U P A 1
H7A H 0.7881 0.3266 0.3266 0.095 Uiso 0.722(6) 1 calc R U P A 1
H7B H 0.7637 0.2882 0.2680 0.095 Uiso 0.722(6) 1 calc R U P A 1
H7C H 0.7627 0.3038 0.4853 0.095 Uiso 0.722(6) 1 calc R U P A 1
C7A C 0.7761(8) 0.3152(8) 0.182(6) 0.086(10) Uani 0.278(6) 1 d . . P A 2
H7AA H 0.7674 0.2879 0.1975 0.129 Uiso 0.278(6) 1 calc R U P A 2
H7AB H 0.7919 0.3229 0.2937 0.129 Uiso 0.278(6) 1 calc R U P A 2
H7AC H 0.7919 0.3175 0.0648 0.129 Uiso 0.278(6) 1 calc R U P A 2
C8 C 0.59547(15) 0.39212(14) 0.1754(8) 0.0370(12) Uani 1 1 d . . . A .
H8 H 0.5928 0.3656 0.2153 0.044 Uiso 1 1 calc R U . . .
C9 C 0.56242(15) 0.41383(13) 0.1366(7) 0.0300(11) Uani 1 1 d . . . . .
C10 C 0.52396(15) 0.39777(13) 0.1548(7) 0.0311(11) Uani 1 1 d . . . A .
H10 H 0.5209 0.3712 0.1937 0.037 Uiso 1 1 calc R U . . .
C11 C 0.49213(15) 0.41961(13) 0.1177(6) 0.0280(11) Uani 1 1 d . . . . .
H11 H 0.4669 0.4081 0.1309 0.034 Uiso 1 1 calc R U . A .
C12 C 0.49519(14) 0.45995(13) 0.0586(6) 0.0279(11) Uani 1 1 d . . . A .
C13 C 0.53285(14) 0.47710(12) 0.0387(6) 0.0250(10) Uani 1 1 d . . . . .
C14 C 0.53833(14) 0.51693(13) -0.0170(6) 0.0255(10) Uani 1 1 d . . . A .
C15 C 0.57773(14) 0.53208(13) -0.0317(6) 0.0285(11) Uani 1 1 d . . . . .
H15 H 0.5815 0.5585 -0.0710 0.034 Uiso 1 1 calc R U . A .
C16 C 0.60949(14) 0.50986(14) 0.0086(7) 0.0299(11) Uani 1 1 d . . . A .
H16 H 0.6350 0.5210 0.0001 0.036 Uiso 1 1 calc R U . . .
C17 C 0.60501(14) 0.46980(13) 0.0640(7) 0.0282(11) Uani 1 1 d . . . . .
C18 C 0.56670(14) 0.45373(13) 0.0803(6) 0.0280(11) Uani 1 1 d . . . A .
C19 C 0.63717(15) 0.44622(14) 0.1047(7) 0.0350(12) Uani 1 1 d . . . A .
H19 H 0.6629 0.4567 0.0957 0.042 Uiso 1 1 calc R U . . .
N2 N 0.64069(11) 0.58157(11) 0.4073(6) 0.0312(9) Uani 1 1 d . . . . .
C1A C 0.53522(13) 0.52038(12) 0.4787(6) 0.0231(10) Uani 1 1 d . . . . .
C20 C 0.67724(14) 0.60279(13) 0.3813(8) 0.0327(12) Uani 1 1 d . . . . .
C21 C 0.70046(15) 0.61066(16) 0.5388(9) 0.0464(14) Uani 1 1 d . . . . .
H21 H 0.6930 0.6017 0.6630 0.056 Uiso 1 1 calc R U . . .
C22 C 0.73496(16) 0.63186(18) 0.5142(11) 0.0559(17) Uani 1 1 d . . . . .
H22 H 0.7512 0.6374 0.6222 0.067 Uiso 1 1 calc R U . . .
C23 C 0.74588(16) 0.64503(16) 0.3328(11) 0.0514(16) Uani 1 1 d . . . . .
C24 C 0.72183(18) 0.63620(16) 0.1763(10) 0.0533(17) Uani 1 1 d . . . . .
H24 H 0.7294 0.6445 0.0512 0.064 Uiso 1 1 calc R U . . .
C25 C 0.68701(16) 0.61552(15) 0.1990(9) 0.0440(14) Uani 1 1 d . . . . .
H25 H 0.6704 0.6103 0.0921 0.053 Uiso 1 1 calc R U . . .
C26 C 0.78266(17) 0.6689(2) 0.3044(13) 0.074(2) Uani 1 1 d . . . . .
H26A H 0.8012 0.6634 0.4089 0.111 Uiso 1 1 calc R U . . .
H26B H 0.7760 0.6969 0.3049 0.111 Uiso 1 1 calc R U . . .
H26C H 0.7947 0.6620 0.1808 0.111 Uiso 1 1 calc R U . . .
C27 C 0.64178(14) 0.54405(13) 0.4733(7) 0.0291(11) Uani 1 1 d . . . . .
H27 H 0.6663 0.5322 0.5031 0.035 Uiso 1 1 calc R U . . .
C28 C 0.60740(13) 0.52293(13) 0.4976(6) 0.0263(10) Uani 1 1 d . . . . .
C29 C 0.60799(14) 0.48294(13) 0.5578(7) 0.0284(11) Uani 1 1 d . . . . .
H29 H 0.6323 0.4704 0.5841 0.034 Uiso 1 1 calc R U . . .
C30 C 0.57400(13) 0.46293(13) 0.5775(6) 0.0259(10) Uani 1 1 d . . . . .
H30 H 0.5750 0.4363 0.6175 0.031 Uiso 1 1 calc R U . . .
C31 C 0.53636(13) 0.48054(12) 0.5401(6) 0.0230(10) Uani 1 1 d . . . . .
C32 C 0.49931(13) 0.54016(13) 0.4361(6) 0.0244(10) Uani 1 1 d . . . . .
C33 C 0.50074(14) 0.58024(12) 0.3726(6) 0.0246(10) Uani 1 1 d . . . . .
H33 H 0.4768 0.5936 0.3457 0.030 Uiso 1 1 calc R U . . .
C35 C 0.53476(14) 0.59944(13) 0.3500(6) 0.0267(10) Uani 1 1 d . . . . .
H35 H 0.5346 0.6259 0.3072 0.032 Uiso 1 1 calc R U . . .
C36 C 0.57098(14) 0.58064(13) 0.3893(6) 0.0261(10) Uani 1 1 d . . . . .
C37 C 0.57112(13) 0.54141(13) 0.4565(6) 0.0255(10) Uani 1 1 d . . . . .
C38 C 0.60686(14) 0.59974(14) 0.3659(7) 0.0303(11) Uani 1 1 d . . . . .
H38 H 0.6073 0.6260 0.3199 0.036 Uiso 1 1 calc R U . . .
P1 P 0.57694(4) 0.32799(4) 0.6750(2) 0.0367(4) Uani 1 1 d . . . . .
F1 F 0.61082(12) 0.31821(10) 0.5272(7) 0.0839(14) Uani 1 1 d . . . . .
F2 F 0.55015(12) 0.34403(12) 0.5064(5) 0.0756(12) Uani 1 1 d . . . . .
F3 F 0.54267(11) 0.33891(9) 0.8204(5) 0.0606(10) Uani 1 1 d . . . . .
F4 F 0.60261(12) 0.31259(12) 0.8475(7) 0.0860(14) Uani 1 1 d . . . . .
F5 F 0.55934(10) 0.28548(9) 0.6505(6) 0.0582(10) Uani 1 1 d . . . . .
F6 F 0.59391(11) 0.37111(9) 0.7029(7) 0.0745(12) Uani 1 1 d . . . . .
P2 P 0.40451(4) 0.33335(4) 0.1785(2) 0.0400(4) Uani 1 1 d . . . . .
F7 F 0.44843(12) 0.34179(11) 0.2290(10) 0.110(2) Uani 1 1 d . . . . .
F8 F 0.41193(16) 0.34086(13) -0.0409(6) 0.0976(16) Uani 1 1 d . . . . .
F9 F 0.36012(11) 0.32521(12) 0.1419(8) 0.0875(14) Uani 1 1 d . . . . .
F10 F 0.39669(17) 0.32677(10) 0.4007(5) 0.0957(17) Uani 1 1 d . . . . .
F11 F 0.41422(10) 0.28796(9) 0.1535(5) 0.0547(9) Uani 1 1 d . . . . .
F12 F 0.39529(10) 0.37944(9) 0.2023(5) 0.0565(9) Uani 1 1 d . . . . .
N1S N 0.50856(16) 0.79033(15) 0.2072(9) 0.0668(17) Uani 1 1 d D . . . .
C1S C 0.52094(16) 0.76112(16) 0.2558(9) 0.0482(15) Uani 1 1 d D . . . .
C2S C 0.53768(17) 0.72385(16) 0.3167(11) 0.0577(17) Uani 1 1 d D . . . .
H2SA H 0.5549 0.7137 0.2152 0.087 Uiso 1 1 calc R U . . .
H2SB H 0.5165 0.7050 0.3410 0.087 Uiso 1 1 calc R U . . .
H2SC H 0.5529 0.7277 0.4349 0.087 Uiso 1 1 calc R U . . .
N2S N 0.4776(2) 0.79794(19) 0.7089(11) 0.078(3) Uani 0.835(9) 1 d D U P B 1
C3S C 0.4750(3) 0.7671(2) 0.7633(11) 0.055(2) Uani 0.835(9) 1 d D U P B 1
C4S C 0.4730(5) 0.7269(3) 0.834(3) 0.081(5) Uani 0.835(9) 1 d D U P B 1
H4SA H 0.4555 0.7115 0.7505 0.121 Uiso 0.835(9) 1 calc R U P B 1
H4SB H 0.4628 0.7268 0.9654 0.121 Uiso 0.835(9) 1 calc R U P B 1
H4SC H 0.4993 0.7153 0.8321 0.121 Uiso 0.835(9) 1 calc R U P B 1
N2T N 0.5274(11) 0.7968(8) 0.798(6) 0.082(12) Uani 0.165(9) 1 d D U P B 2
C3T C 0.5120(13) 0.7681(9) 0.814(6) 0.065(10) Uani 0.165(9) 1 d D U P B 2
C4T C 0.488(2) 0.7325(12) 0.826(12) 0.066(13) Uani 0.165(9) 1 d D U P B 2
H4TA H 0.4836 0.7221 0.6963 0.099 Uiso 0.165(9) 1 calc R U P B 2
H4TB H 0.4630 0.7387 0.8865 0.099 Uiso 0.165(9) 1 calc R U P B 2
H4TC H 0.5020 0.7128 0.9033 0.099 Uiso 0.165(9) 1 calc R U P B 2
N3S N 0.6831(9) 0.4243(10) 0.732(5) 0.068(12) Uani 0.166(10) 1 d D U P C 1
C5S C 0.7093(8) 0.4045(11) 0.748(6) 0.062(12) Uani 0.166(10) 1 d D U P C 1
C6S C 0.7451(10) 0.3812(13) 0.774(9) 0.087(16) Uani 0.166(10) 1 d D U P C 1
H6SA H 0.7452 0.3593 0.6828 0.131 Uiso 0.166(10) 1 calc R U P C 1
H6SB H 0.7460 0.3710 0.9058 0.131 Uiso 0.166(10) 1 calc R U P C 1
H6SC H 0.7681 0.3979 0.7509 0.131 Uiso 0.166(10) 1 calc R U P C 1

loop_
_atom_site_aniso_label
_atom_site_aniso_U_11
_atom_site_aniso_U_22
_atom_site_aniso_U_33
_atom_site_aniso_U_23
_atom_site_aniso_U_13
_atom_site_aniso_U_12
N1 0.044(3) 0.029(2) 0.046(3) -0.007(2) -0.015(2) 0.0063(19)
C1 0.027(4) 0.029(4) 0.047(5) 0.005(4) -0.009(4) -0.002(3)
C1B 0.042(10) 0.019(9) 0.069(12) 0.008(9) 0.003(8) -0.006(8)
C6A 0.049(9) 0.044(10) 0.077(10) 0.016(9) 0.004(9) -0.003(8)
C5A 0.042(12) 0.046(13) 0.097(12) 0.020(11) -0.007(10) -0.005(9)
C4A 0.036(9) 0.039(10) 0.100(13) 0.003(10) -0.006(9) 0.003(8)
C3A 0.036(9) 0.039(11) 0.090(12) -0.004(9) 0.004(9) 0.002(7)
C2A 0.045(10) 0.042(10) 0.066(10) 0.000(9) 0.000(8) 0.009(8)
C2 0.028(4) 0.034(4) 0.054(5) 0.003(3) -0.009(3) -0.006(3)
C3 0.024(4) 0.038(4) 0.065(5) 0.011(3) -0.015(3) -0.008(3)
C4 0.029(5) 0.032(4) 0.086(7) 0.017(4) -0.011(4) -0.002(3)
C5 0.047(5) 0.033(4) 0.087(7) -0.005(4) -0.016(4) 0.008(3)
C6 0.042(4) 0.035(4) 0.055(5) -0.004(3) -0.015(4) -0.001(3)
C7 0.038(5) 0.041(5) 0.111(9) 0.017(5) -0.022(5) 0.002(3)
C7A 0.066(18) 0.046(15) 0.15(3) 0.007(19) 0.00(2) 0.015(13)
C8 0.049(3) 0.023(2) 0.039(3) -0.004(2) -0.018(3) 0.000(2)
C9 0.045(3) 0.025(2) 0.019(2) -0.0029(19) -0.004(2) 0.002(2)
C10 0.051(3) 0.021(2) 0.021(3) -0.0014(19) -0.003(2) -0.004(2)
C11 0.043(3) 0.020(2) 0.022(3) -0.0027(19) 0.000(2) -0.001(2)
C12 0.045(3) 0.023(2) 0.015(2) -0.0044(19) 0.003(2) -0.001(2)
C13 0.040(3) 0.020(2) 0.015(2) -0.0028(18) 0.001(2) 0.000(2)
C14 0.040(3) 0.024(2) 0.013(2) -0.0033(18) 0.0040(19) 0.000(2)
C15 0.045(3) 0.022(2) 0.018(2) -0.0038(19) 0.004(2) -0.002(2)
C16 0.036(3) 0.031(3) 0.022(3) -0.004(2) 0.002(2) -0.002(2)
C17 0.041(3) 0.023(2) 0.021(2) -0.0056(19) -0.003(2) 0.005(2)
C18 0.044(3) 0.023(2) 0.017(2) -0.0032(19) -0.002(2) 0.000(2)
C19 0.043(3) 0.026(3) 0.036(3) -0.006(2) -0.008(2) -0.002(2)
N2 0.031(2) 0.031(2) 0.031(2) 0.0012(18) 0.0070(18) 0.0032(17)
C1A 0.041(3) 0.016(2) 0.013(2) -0.0021(17) 0.0007(19) 0.0049(19)
C20 0.029(3) 0.025(2) 0.044(3) 0.000(2) 0.004(2) 0.004(2)
C21 0.029(3) 0.050(3) 0.060(4) 0.014(3) 0.000(3) 0.000(2)
C22 0.032(3) 0.061(4) 0.074(5) 0.012(3) -0.008(3) 0.001(3)
C23 0.029(3) 0.036(3) 0.089(5) 0.014(3) 0.013(3) 0.010(2)
C24 0.054(4) 0.036(3) 0.070(4) 0.003(3) 0.032(3) 0.000(3)
C25 0.049(3) 0.032(3) 0.051(4) -0.003(3) 0.016(3) -0.004(2)
C26 0.034(3) 0.065(4) 0.123(7) 0.017(4) 0.018(4) -0.005(3)
C27 0.033(3) 0.024(2) 0.031(3) 0.001(2) 0.003(2) 0.008(2)
C28 0.033(3) 0.027(2) 0.019(2) -0.0018(19) 0.0004(19) 0.004(2)
C29 0.036(3) 0.026(2) 0.023(3) -0.001(2) -0.001(2) 0.007(2)
C30 0.038(3) 0.020(2) 0.020(2) -0.0021(18) -0.003(2) 0.008(2)
C31 0.032(3) 0.022(2) 0.014(2) -0.0010(18) -0.0007(19) 0.0043(19)
C32 0.035(3) 0.024(2) 0.015(2) -0.0038(18) -0.0035(19) 0.0086(19)
C33 0.035(3) 0.021(2) 0.017(2) -0.0014(18) -0.0029(19) 0.006(2)
C35 0.039(3) 0.020(2) 0.021(2) -0.0008(19) -0.002(2) 0.006(2)
C36 0.035(3) 0.026(2) 0.017(2) -0.0017(19) 0.0035(19) 0.002(2)
C37 0.035(3) 0.027(2) 0.014(2) -0.0015(19) -0.0001(19) 0.003(2)
C38 0.038(3) 0.025(2) 0.028(3) 0.000(2) 0.006(2) 0.002(2)
P1 0.0374(7) 0.0249(7) 0.0476(8) 0.0054(6) -0.0010(6) 0.0060(5)
F1 0.076(3) 0.046(2) 0.130(4) 0.017(2) 0.058(3) 0.0146(18)
F2 0.093(3) 0.089(3) 0.045(2) 0.009(2) -0.017(2) 0.029(2)
F3 0.087(3) 0.0432(19) 0.051(2) 0.0013(16) 0.0216(19) 0.0173(17)
F4 0.078(3) 0.069(3) 0.111(4) 0.026(2) -0.049(3) 0.008(2)
F5 0.056(2) 0.0331(17) 0.085(3) -0.0135(17) 0.0213(19) -0.0033(14)
F6 0.070(2) 0.0270(17) 0.127(4) 0.008(2) 0.001(2) -0.0015(16)
P2 0.0479(8) 0.0317(7) 0.0404(8) 0.0082(6) -0.0012(6) -0.0081(6)
F7 0.062(2) 0.046(2) 0.224(6) 0.034(3) -0.050(3) -0.0129(18)
F8 0.165(5) 0.077(3) 0.050(3) 0.022(2) 0.044(3) 0.036(3)
F9 0.052(2) 0.073(3) 0.138(4) -0.010(3) -0.002(2) -0.0135(19)
F10 0.212(5) 0.036(2) 0.039(2) -0.0019(16) 0.004(3) -0.002(3)
F11 0.080(2) 0.0318(16) 0.053(2) 0.0016(15) 0.0119(18) -0.0092(15)
F12 0.070(2) 0.0331(17) 0.067(2) 0.0151(16) 0.0025(18) -0.0035(15)
N1S 0.070(4) 0.036(3) 0.095(5) -0.008(3) -0.031(3) 0.005(3)
C1S 0.040(3) 0.037(3) 0.068(4) -0.015(3) -0.012(3) -0.003(3)
C2S 0.040(3) 0.042(3) 0.091(5) 0.004(3) 0.001(3) 0.005(3)
N2S 0.115(7) 0.046(4) 0.072(5) 0.023(4) -0.005(4) -0.005(4)
C3S 0.081(6) 0.045(4) 0.039(4) 0.006(3) -0.004(4) -0.009(4)
C4S 0.139(13) 0.035(5) 0.069(7) 0.006(5) -0.024(8) -0.023(6)
N2T 0.11(3) 0.038(15) 0.10(3) 0.004(19) 0.04(2) 0.018(15)
C3T 0.10(2) 0.041(15) 0.06(2) 0.003(16) 0.007(19) 0.015(15)
C4T 0.13(4) 0.017(19) 0.05(3) -0.01(2) 0.01(3) 0.023(15)
N3S 0.08(2) 0.08(2) 0.048(19) 0.017(16) 0.006(17) 0.049(17)
C5S 0.017(16) 0.11(3) 0.06(2) 0.00(2) -0.025(16) 0.013(14)
C6S 0.04(2) 0.08(3) 0.14(4) -0.01(3) -0.01(2) 0.021(17)

loop_
_atom_type_symbol
_atom_type_description
_atom_type_scat_dispersion_real
_atom_type_scat_dispersion_imag
_atom_type_scat_source
C C 0.0181 0.0091 'International Tables Vol C Tables 4.2.6.8 and 6.1.1.4'
H H 0.0000 0.0000 'International Tables Vol C Tables 4.2.6.8 and 6.1.1.4'
F F 0.0727 0.0534 'International Tables Vol C Tables 4.2.6.8 and 6.1.1.4'
N N 0.0311 0.0180 'International Tables Vol C Tables 4.2.6.8 and 6.1.1.4'
P P 0.2955 0.4335 'International Tables Vol C Tables 4.2.6.8 and 6.1.1.4'

loop_
_geom_angle_atom_site_label_1
_geom_angle_atom_site_label_2
_geom_angle_atom_site_label_3
_geom_angle
_geom_angle_site_symmetry_1
_geom_angle_site_symmetry_3
C8 N1 C1 115.7(5) . .
C8 N1 C1B 130.1(7) . .
C8 N1 C19 121.6(4) . .
C19 N1 C1 122.5(5) . .
C19 N1 C1B 107.0(7) . .
C2 C1 N1 118.4(8) . .
C6 C1 N1 118.8(7) . .
C6 C1 C2 122.7(7) . .
C6A C1B N1 111.3(10) . .
C6A C1B C2A 120.0 . .
C2A C1B N1 128.5(10) . .
C1B C6A H6A 120.0 . .
C1B C6A C5A 120.0 . .
C5A C6A H6A 120.0 . .
C6A C5A H5A 120.0 . .
C4A C5A C6A 120.0 . .
C4A C5A H5A 120.0 . .
C5A C4A C7A 118.2(18) . .
C3A C4A C5A 120.0 . .
C3A C4A C7A 121.7(18) . .
C4A C3A H3A 120.0 . .
C4A C3A C2A 120.0 . .
C2A C3A H3A 120.0 . .
C1B C2A H2A 120.0 . .
C3A C2A C1B 120.0 . .
C3A C2A H2A 120.0 . .
C1 C2 H2 121.1 . .
C1 C2 C3 117.7(7) . .
C3 C2 H2 121.1 . .
C2 C3 H3 119.5 . .
C4 C3 C2 121.1(8) . .
C4 C3 H3 119.5 . .
C3 C4 C5 118.9(8) . .
C3 C4 C7 120.5(9) . .
C5 C4 C7 120.6(9) . .
C4 C5 H5 119.2 . .
C4 C5 C6 121.6(8) . .
C6 C5 H5 119.2 . .
C1 C6 C5 118.0(7) . .
C1 C6 H6 121.0 . .
C5 C6 H6 121.0 . .
C4 C7 H7A 109.5 . .
C4 C7 H7B 109.5 . .
C4 C7 H7C 109.5 . .
H7A C7 H7B 109.5 . .
H7A C7 H7C 109.5 . .
H7B C7 H7C 109.5 . .
C4A C7A H7AA 109.5 . .
C4A C7A H7AB 109.5 . .
C4A C7A H7AC 109.5 . .
H7AA C7A H7AB 109.5 . .
H7AA C7A H7AC 109.5 . .
H7AB C7A H7AC 109.5 . .
N1 C8 H8 119.4 . .
N1 C8 C9 121.1(5) . .
C9 C8 H8 119.5 . .
C8 C9 C10 122.0(4) . .
C8 C9 C18 119.0(5) . .
C18 C9 C10 119.0(4) . .
C9 C10 H10 119.5 . .
C11 C10 C9 120.9(4) . .
C11 C10 H10 119.5 . .
C10 C11 H11 119.1 . .
C10 C11 C12 121.8(5) . .
C12 C11 H11 119.1 . .
C13 C12 C11 119.2(4) . .
C13 C12 C14 118.7(4) . 5_665
C14 C12 C11 122.1(4) 5_665 .
C12 C13 C14 122.6(4) . .
C12 C13 C18 118.7(4) . .
C14 C13 C18 118.7(4) . .
C12 C14 C13 118.7(4) 5_665 .
C12 C14 C15 122.5(4) 5_665 .
C13 C14 C15 118.9(4) . .
C14 C15 H15 119.0 . .
C16 C15 C14 122.1(4) . .
C16 C15 H15 119.0 . .
C15 C16 H16 119.8 . .
C15 C16 C17 120.4(5) . .
C17 C16 H16 119.8 . .
C18 C17 C16 119.3(4) . .
C19 C17 C16 121.6(5) . .
C19 C17 C18 119.1(4) . .
C9 C18 C13 120.3(4) . .
C17 C18 C9 119.0(4) . .
C17 C18 C13 120.7(4) . .
N1 C19 C17 120.2(5) . .
N1 C19 H19 119.9 . .
C17 C19 H19 119.9 . .
C27 N2 C20 119.2(4) . .
C38 N2 C20 118.8(4) . .
C38 N2 C27 122.1(4) . .
C31 C1A C32 122.4(4) . .
C31 C1A C37 119.2(4) . .
C37 C1A C32 118.4(4) . .
C21 C20 N2 119.4(5) . .
C21 C20 C25 122.0(5) . .
C25 C20 N2 118.6(5) . .
C20 C21 H21 120.4 . .
C20 C21 C22 119.3(6) . .
C22 C21 H21 120.4 . .
C21 C22 H22 119.8 . .
C23 C22 C21 120.4(6) . .
C23 C22 H22 119.8 . .
C22 C23 C24 118.7(5) . .
C22 C23 C26 121.1(7) . .
C24 C23 C26 120.2(6) . .
C23 C24 H24 119.2 . .
C25 C24 C23 121.5(6) . .
C25 C24 H24 119.2 . .
C20 C25 C24 118.0(6) . .
C20 C25 H25 121.0 . .
C24 C25 H25 121.0 . .
C23 C26 H26A 109.5 . .
C23 C26 H26B 109.5 . .
C23 C26 H26C 109.5 . .
H26A C26 H26B 109.5 . .
H26A C26 H26C 109.5 . .
H26B C26 H26C 109.5 . .
N2 C27 H27 119.8 . .
N2 C27 C28 120.4(4) . .
C28 C27 H27 119.8 . .
C27 C28 C29 121.4(4) . .
C27 C28 C37 118.9(4) . .
C37 C28 C29 119.8(4) . .
C28 C29 H29 120.0 . .
C30 C29 C28 120.0(4) . .
C30 C29 H29 120.0 . .
C29 C30 H30 118.8 . .
C29 C30 C31 122.4(4) . .
C31 C30 H30 118.8 . .
C1A C31 C30 118.4(4) . .
C32 C31 C1A 119.1(4) 5_666 .
C32 C31 C30 122.4(4) 5_666 .
C1A C32 C33 118.9(4) . .
C31 C32 C1A 118.5(4) 5_666 .
C31 C32 C33 122.6(4) 5_666 .
C32 C33 H33 119.0 . .
C35 C33 C32 122.0(4) . .
C35 C33 H33 119.0 . .
C33 C35 H35 119.7 . .
C33 C35 C36 120.7(4) . .
C36 C35 H35 119.7 . .
C37 C36 C35 119.6(4) . .
C38 C36 C35 122.0(4) . .
C38 C36 C37 118.4(4) . .
C28 C37 C1A 120.2(4) . .
C36 C37 C1A 120.5(4) . .
C36 C37 C28 119.3(4) . .
N2 C38 C36 120.9(4) . .
N2 C38 H38 119.6 . .
C36 C38 H38 119.6 . .
F1 P1 F2 90.7(2) . .
F1 P1 F3 178.4(2) . .
F1 P1 F6 90.5(2) . .
F2 P1 F3 88.1(2) . .
F2 P1 F6 88.9(2) . .
F3 P1 F6 88.5(2) . .
F4 P1 F1 91.1(3) . .
F4 P1 F2 178.2(3) . .
F4 P1 F3 90.1(2) . .
F4 P1 F5 89.3(2) . .
F4 P1 F6 90.7(2) . .
F5 P1 F1 90.81(19) . .
F5 P1 F2 91.0(2) . .
F5 P1 F3 90.24(19) . .
F5 P1 F6 178.7(2) . .
F7 P2 F8 92.0(3) . .
F7 P2 F10 88.2(3) . .
F7 P2 F11 90.3(2) . .
F7 P2 F12 89.1(2) . .
F8 P2 F10 178.7(3) . .
F8 P2 F11 91.1(2) . .
F8 P2 F12 88.4(2) . .
F9 P2 F7 176.4(3) . .
F9 P2 F8 91.5(3) . .
F9 P2 F10 88.3(3) . .
F9 P2 F11 90.6(2) . .
F9 P2 F12 90.1(2) . .
F10 P2 F11 90.23(19) . .
F10 P2 F12 90.3(2) . .
F11 P2 F12 179.2(2) . .
N1S C1S C2S 178.7(7) . .
C1S C2S H2SA 109.5 . .
C1S C2S H2SB 109.5 . .
C1S C2S H2SC 109.5 . .
H2SA C2S H2SB 109.5 . .
H2SA C2S H2SC 109.5 . .
H2SB C2S H2SC 109.5 . .
N2S C3S C4S 178.1(11) . .
C3S C4S H4SA 109.5 . .
C3S C4S H4SB 109.5 . .
C3S C4S H4SC 109.5 . .
H4SA C4S H4SB 109.5 . .
H4SA C4S H4SC 109.5 . .
H4SB C4S H4SC 109.5 . .
N2T C3T C4T 174(6) . .
C3T C4T H4TA 109.5 . .
C3T C4T H4TB 109.5 . .
C3T C4T H4TC 109.5 . .
H4TA C4T H4TB 109.5 . .
H4TA C4T H4TC 109.5 . .
H4TB C4T H4TC 109.5 . .
N3S C5S C6S 176(5) . .
C5S C6S H6SA 109.5 . .
C5S C6S H6SB 109.5 . .
C5S C6S H6SC 109.5 . .
H6SA C6S H6SB 109.5 . .
H6SA C6S H6SC 109.5 . .
H6SB C6S H6SC 109.5 . .

loop_
_geom_bond_atom_site_label_1
_geom_bond_atom_site_label_2
_geom_bond_distance
_geom_bond_site_symmetry_2
N1 C1 1.456(9) .
N1 C1B 1.552(10) .
N1 C8 1.359(7) .
N1 C19 1.366(6) .
C1 C2 1.386(12) .
C1 C6 1.354(12) .
C1B C6A 1.3900 .
C1B C2A 1.3900 .
C6A H6A 0.9500 .
C6A C5A 1.3900 .
C5A H5A 0.9500 .
C5A C4A 1.3900 .
C4A C3A 1.3900 .
C4A C7A 1.53(3) .
C3A H3A 0.9500 .
C3A C2A 1.3900 .
C2A H2A 0.9500 .
C2 H2 0.9500 .
C2 C3 1.395(10) .
C3 H3 0.9500 .
C3 C4 1.370(14) .
C4 C5 1.379(14) .
C4 C7 1.523(12) .
C5 H5 0.9500 .
C5 C6 1.389(11) .
C6 H6 0.9500 .
C7 H7A 0.9800 .
C7 H7B 0.9800 .
C7 H7C 0.9800 .
C7A H7AA 0.9800 .
C7A H7AB 0.9800 .
C7A H7AC 0.9800 .
C8 H8 0.9500 .
C8 C9 1.373(7) .
C9 C10 1.425(7) .
C9 C18 1.422(6) .
C10 H10 0.9500 .
C10 C11 1.340(7) .
C11 H11 0.9500 .
C11 C12 1.438(6) .
C12 C13 1.416(7) .
C12 C14 1.417(7) 5_665
C13 C14 1.423(6) .
C13 C18 1.430(7) .
C14 C12 1.417(7) 5_665
C14 C15 1.441(7) .
C15 H15 0.9500 .
C15 C16 1.349(7) .
C16 H16 0.9500 .
C16 C17 1.426(6) .
C17 C18 1.419(7) .
C17 C19 1.387(7) .
C19 H19 0.9500 .
N2 C20 1.451(6) .
N2 C27 1.358(6) .
N2 C38 1.339(6) .
C1A C31 1.423(6) .
C1A C32 1.427(6) .
C1A C37 1.425(6) .
C20 C21 1.377(8) .
C20 C25 1.379(8) .
C21 H21 0.9500 .
C21 C22 1.390(8) .
C22 H22 0.9500 .
C22 C23 1.389(9) .
C23 C24 1.394(9) .
C23 C26 1.507(8) .
C24 H24 0.9500 .
C24 C25 1.388(8) .
C25 H25 0.9500 .
C26 H26A 0.9800 .
C26 H26B 0.9800 .
C26 H26C 0.9800 .
C27 H27 0.9500 .
C27 C28 1.385(7) .
C28 C29 1.425(6) .
C28 C37 1.416(6) .
C29 H29 0.9500 .
C29 C30 1.350(7) .
C30 H30 0.9500 .
C30 C31 1.439(6) .
C31 C32 1.415(6) 5_666
C32 C31 1.414(6) 5_666
C32 C33 1.435(6) .
C33 H33 0.9500 .
C33 C35 1.340(6) .
C35 H35 0.9500 .
C35 C36 1.416(6) .
C36 C37 1.415(6) .
C36 C38 1.394(7) .
C38 H38 0.9500 .
P1 F1 1.580(4) .
P1 F2 1.582(4) .
P1 F3 1.588(4) .
P1 F4 1.573(4) .
P1 F5 1.576(3) .
P1 F6 1.590(3) .
P2 F7 1.563(4) .
P2 F8 1.566(4) .
P2 F9 1.558(4) .
P2 F10 1.583(4) .
P2 F11 1.590(3) .
P2 F12 1.609(3) .
N1S C1S 1.132(7) .
C1S C2S 1.455(8) .
C2S H2SA 0.9800 .
C2S H2SB 0.9800 .
C2S H2SC 0.9800 .
N2S C3S 1.120(8) .
C3S C4S 1.455(12) .
C4S H4SA 0.9800 .
C4S H4SB 0.9800 .
C4S H4SC 0.9800 .
N2T C3T 1.116(18) .
C3T C4T 1.461(19) .
C4T H4TA 0.9800 .
C4T H4TB 0.9800 .
C4T H4TC 0.9800 .
N3S C5S 1.124(17) .
C5S C6S 1.466(18) .
C6S H6SA 0.9800 .
C6S H6SB 0.9800 .
C6S H6SC 0.9800 .

loop_
_geom_torsion_atom_site_label_1
_geom_torsion_atom_site_label_2
_geom_torsion_atom_site_label_3
_geom_torsion_atom_site_label_4
_geom_torsion
_geom_torsion_site_symmetry_1
_geom_torsion_site_symmetry_4
N1 C1 C2 C3 -177.1(7) . .
N1 C1 C6 C5 176.3(8) . .
N1 C1B C6A C5A 175.1(14) . .
N1 C1B C2A C3A -174.2(16) . .
N1 C8 C9 C10 -179.9(4) . .
N1 C8 C9 C18 -1.1(7) . .
C1 N1 C1B C6A -7(2) . .
C1 N1 C1B C2A 168(3) . .
C1 N1 C8 C9 176.7(6) . .
C1 N1 C19 C17 -176.2(6) . .
C1 C2 C3 C4 2.0(13) . .
C1B N1 C1 C2 96(3) . .
C1B N1 C1 C6 -80(3) . .
C1B N1 C8 C9 -163.8(9) . .
C1B N1 C19 C17 167.0(8) . .
C1B C6A C5A C4A 0.0 . .
C6A C1B C2A C3A 0.0 . .
C6A C5A C4A C3A 0.0 . .
C6A C5A C4A C7A -177(2) . .
C5A C4A C3A C2A 0.0 . .
C4A C3A C2A C1B 0.0 . .
C2A C1B C6A C5A 0.0 . .
C2 C1 C6 C5 0.0(14) . .
C2 C3 C4 C5 -2.6(14) . .
C2 C3 C4 C7 178.9(9) . .
C3 C4 C5 C6 1.8(15) . .
C4 C5 C6 C1 -0.5(14) . .
C6 C1 C2 C3 -0.7(13) . .
C7 C4 C5 C6 -179.6(9) . .
C7A C4A C3A C2A 177(2) . .
C8 N1 C1 C2 -127.5(7) . .
C8 N1 C1 C6 55.9(10) . .
C8 N1 C1B C6A -61.4(12) . .
C8 N1 C1B C2A 113.1(11) . .
C8 N1 C19 C17 -1.2(7) . .
C8 C9 C10 C11 179.4(5) . .
C8 C9 C18 C13 179.9(4) . .
C8 C9 C18 C17 0.6(7) . .
C9 C10 C11 C12 -0.1(7) . .
C10 C9 C18 C13 -1.3(6) . .
C10 C9 C18 C17 179.4(4) . .
C10 C11 C12 C13 0.1(7) . .
C10 C11 C12 C14 179.2(4) . 5_665
C11 C12 C13 C14 -179.3(4) . .
C11 C12 C13 C18 -0.7(6) . .
C12 C13 C14 C12 -1.6(7) . 5_665
C12 C13 C14 C15 179.3(4) . .
C12 C13 C18 C9 1.3(6) . .
C12 C13 C18 C17 -179.4(4) . .
C12 C14 C15 C16 179.9(4) 5_665 .
C13 C14 C15 C16 -1.1(7) . .
C14 C12 C13 C14 1.6(7) 5_665 .
C14 C12 C13 C18 -179.8(4) 5_665 .
C14 C13 C18 C9 179.9(4) . .
C14 C13 C18 C17 -0.8(6) . .
C14 C15 C16 C17 1.4(7) . .
C15 C16 C17 C18 -1.3(7) . .
C15 C16 C17 C19 179.4(5) . .
C16 C17 C18 C9 -179.7(4) . .
C16 C17 C18 C13 1.0(7) . .
C16 C17 C19 N1 179.9(4) . .
C18 C9 C10 C11 0.7(7) . .
C18 C13 C14 C12 179.8(4) . 5_665
C18 C13 C14 C15 0.8(6) . .
C18 C17 C19 N1 0.7(7) . .
C19 N1 C1 C2 47.7(10) . .
C19 N1 C1 C6 -128.8(8) . .
C19 N1 C1B C6A 131.7(8) . .
C19 N1 C1B C2A -53.7(13) . .
C19 N1 C8 C9 1.4(8) . .
C19 C17 C18 C9 -0.4(7) . .
C19 C17 C18 C13 -179.7(4) . .
N2 C20 C21 C22 -178.4(5) . .
N2 C20 C25 C24 179.2(4) . .
N2 C27 C28 C29 177.0(4) . .
N2 C27 C28 C37 -1.4(7) . .
C1A C32 C33 C35 0.8(6) . .
C20 N2 C27 C28 -179.3(4) . .
C20 N2 C38 C36 -179.7(4) . .
C20 C21 C22 C23 0.1(9) . .
C21 C20 C25 C24 1.3(8) . .
C21 C22 C23 C24 -0.7(9) . .
C21 C22 C23 C26 178.4(5) . .
C22 C23 C24 C25 1.6(9) . .
C23 C24 C25 C20 -1.9(8) . .
C25 C20 C21 C22 -0.4(8) . .
C26 C23 C24 C25 -177.5(5) . .
C27 N2 C20 C21 -63.4(6) . .
C27 N2 C20 C25 118.5(5) . .
C27 N2 C38 C36 0.1(7) . .
C27 C28 C29 C30 -179.0(4) . .
C27 C28 C37 C1A 179.6(4) . .
C27 C28 C37 C36 0.9(6) . .
C28 C29 C30 C31 -0.2(7) . .
C29 C28 C37 C1A 1.2(6) . .
C29 C28 C37 C36 -177.5(4) . .
C29 C30 C31 C1A 0.5(6) . .
C29 C30 C31 C32 -178.9(4) . 5_666
C31 C1A C32 C31 1.3(7) . 5_666
C31 C1A C32 C33 -179.2(4) . .
C31 C1A C37 C28 -0.8(6) . .
C31 C1A C37 C36 177.8(4) . .
C31 C32 C33 C35 -179.8(4) 5_666 .
C32 C1A C31 C30 179.3(4) . .
C32 C1A C31 C32 -1.3(7) . 5_666
C32 C1A C37 C28 179.9(4) . .
C32 C1A C37 C36 -1.5(6) . .
C32 C33 C35 C36 -0.2(7) . .
C33 C35 C36 C37 -1.2(7) . .
C33 C35 C36 C38 179.5(4) . .
C35 C36 C37 C1A 2.1(6) . .
C35 C36 C37 C28 -179.3(4) . .
C35 C36 C38 N2 178.8(4) . .
C37 C1A C31 C30 0.0(6) . .
C37 C1A C31 C32 179.4(4) . 5_666
C37 C1A C32 C31 -179.4(4) . 5_666
C37 C1A C32 C33 0.1(6) . .
C37 C28 C29 C30 -0.7(7) . .
C37 C36 C38 N2 -0.5(7) . .
C38 N2 C20 C21 116.4(5) . .
C38 N2 C20 C25 -61.7(6) . .
C38 N2 C27 C28 0.9(7) . .
C38 C36 C37 C1A -178.6(4) . .
C38 C36 C37 C28 0.0(6) . .
